data_7050163
loop_
_publ_author_name
'G\"ulay G\"um\"u\,s'
'Vefa Ahsen'
'Colette Lebrun'
'Dominique Luneau'
'Jacques P\'ecaut'

_publ_section_title
;
 Unprecedented tubular channels assemblies afforded by
 alkyl-substituted oxamide oxime metal complexes
;
_journal_issue 2
_journal_name_full 'New J. Chem.'
_journal_page_first 177
_journal_page_last 179
_journal_paper_doi 10.1039/b307783g
_journal_volume 28
_journal_year 2004
_chemical_formula_sum 'C28 H58 N8 Ni O4'
_chemical_formula_weight 629.53
_chemical_name_systematic
;
?
;
_space_group_IT_number 148
_symmetry_cell_setting hexagonal
_symmetry_space_group_name_Hall '-R 3'
_symmetry_space_group_name_H-M 'R -3 :H'
_atom_sites_solution_hydrogens geom
_atom_sites_solution_primary direct
_atom_sites_solution_secondary difmap
_audit_creation_method SHELXL-97
_cell_angle_alpha 90.00
_cell_angle_beta 90.00
_cell_angle_gamma 120.00
_cell_formula_units_Z 9
_cell_length_a 27.3962(16)
_cell_length_b 27.3962(16)
_cell_length_c 12.6672(10)
_cell_measurement_temperature 298(2)
_cell_volume 8233.6(9)
_computing_cell_refinement 'Bruker SMART'
_computing_data_collection 'Bruker SMART'
_computing_data_reduction 'Bruker SHELXTL'
_computing_molecular_graphics 'Bruker SHELXTL'
_computing_publication_material 'Bruker SHELXTL'
_computing_structure_refinement 'SHELXL-97 (Sheldrick, 1997)'
_computing_structure_solution 'SHELXS-97 (Sheldrick, 1990)'
_diffrn_ambient_temperature 298(2)
_diffrn_measured_fraction_theta_full 0.885
_diffrn_measured_fraction_theta_max 0.885
_diffrn_measurement_device_type 'CCD area detector'
_diffrn_measurement_method 'phi and omega scans'
_diffrn_radiation_monochromator graphite
_diffrn_radiation_source 'fine-focus sealed tube'
_diffrn_radiation_type MoK\a
_diffrn_radiation_wavelength 0.71073
_diffrn_reflns_av_R_equivalents 0.0326
_diffrn_reflns_av_sigmaI/netI 0.0554
_diffrn_reflns_limit_h_max 13
_diffrn_reflns_limit_h_min -37
_diffrn_reflns_limit_k_max 37
_diffrn_reflns_limit_k_min -34
_diffrn_reflns_limit_l_max 15
_diffrn_reflns_limit_l_min -13
_diffrn_reflns_number 13959
_diffrn_reflns_theta_full 28.90
_diffrn_reflns_theta_max 28.90
_diffrn_reflns_theta_min 1.49
_exptl_absorpt_coefficient_mu 0.570
_exptl_absorpt_correction_type none
_exptl_crystal_density_diffrn 1.143
_exptl_crystal_density_method 'not measured'
_exptl_crystal_F_000 3078
_exptl_crystal_size_max 0.4
_exptl_crystal_size_mid 0.4
_exptl_crystal_size_min 0.5
_refine_diff_density_max 0.782
_refine_diff_density_min -0.649
_refine_diff_density_rms 0.147
_refine_ls_extinction_method none
_refine_ls_goodness_of_fit_ref 1.006
_refine_ls_hydrogen_treatment mixed
_refine_ls_matrix_type full
_refine_ls_number_parameters 187
_refine_ls_number_reflns 4275
_refine_ls_number_restraints 0
_refine_ls_restrained_S_all 1.006
_refine_ls_R_factor_all 0.0977
_refine_ls_R_factor_gt 0.0534
_refine_ls_shift/su_max 0.224
_refine_ls_shift/su_mean 0.035
_refine_ls_structure_factor_coef Fsqd
_refine_ls_weighting_details 'calc w=1/[\s^2^(Fo^2^)+(0.1000P)^2^+0.0000P] where P=(Fo^2^+2Fc^2^)/3'
_refine_ls_weighting_scheme calc
_refine_ls_wR_factor_gt 0.1508
_refine_ls_wR_factor_ref 0.1702
_reflns_number_gt 2534
_reflns_number_total 4275
_reflns_threshold_expression >2sigma(I)
_cod_data_source_file b307783g.txt
_cod_data_source_block gulayni
_cod_original_sg_symbol_H-M R-3
_cod_database_code 7050163

loop_
_symmetry_equiv_pos_as_xyz
'x, y, z'
'-y, x-y, z'
'-x+y, -x, z'
'x+2/3, y+1/3, z+1/3'
'-y+2/3, x-y+1/3, z+1/3'
'-x+y+2/3, -x+1/3, z+1/3'
'x+1/3, y+2/3, z+2/3'
'-y+1/3, x-y+2/3, z+2/3'
'-x+y+1/3, -x+2/3, z+2/3'
'-x, -y, -z'
'y, -x+y, -z'
'x-y, x, -z'
'-x+2/3, -y+1/3, -z+1/3'
'y+2/3, -x+y+1/3, -z+1/3'
'x-y+2/3, x+1/3, -z+1/3'
'-x+1/3, -y+2/3, -z+2/3'
'y+1/3, -x+y+2/3, -z+2/3'
'x-y+1/3, x+2/3, -z+2/3'

loop_
_atom_site_label
_atom_site_type_symbol
_atom_site_fract_x
_atom_site_fract_y
_atom_site_fract_z
_atom_site_U_iso_or_equiv
_atom_site_adp_type
_atom_site_occupancy
_atom_site_symmetry_multiplicity
_atom_site_calc_flag
_atom_site_refinement_flags
_atom_site_disorder_assembly
_atom_site_disorder_group
Ni Ni 0.5000 0.5000 0.0000 0.0427(2) Uani 1 2 d S . .
O1 O 0.40423(8) 0.41877(8) 0.11603(15) 0.0566(5) Uani 1 1 d . . .
O2 O 0.53588(9) 0.49068(9) -0.20885(17) 0.0765(7) Uani 1 1 d . . .
H2A H 0.5599 0.5225 -0.1906 0.115 Uiso 1 1 calc R . .
N1 N 0.43526(9) 0.42998(9) 0.02644(17) 0.0462(6) Uani 1 1 d . . .
N2 N 0.49671(9) 0.46537(10) -0.12834(18) 0.0518(6) Uani 1 1 d . . .
N3 N 0.37397(10) 0.33937(10) -0.0449(2) 0.0587(7) Uani 1 1 d . . .
H3A H 0.3553 0.3267 -0.1026 0.070 Uiso 1 1 calc R . .
N4 N 0.44749(12) 0.37906(11) -0.2240(2) 0.0720(8) Uani 1 1 d . . .
H4A H 0.4181 0.3461 -0.2199 0.086 Uiso 1 1 calc R . .
C1 C 0.41961(11) 0.39227(11) -0.0475(2) 0.0454(6) Uani 1 1 d . . .
C2 C 0.45711(12) 0.41364(11) -0.1414(2) 0.0499(7) Uani 1 1 d . . .
C11 C 0.35418(15) 0.30275(13) 0.0453(3) 0.0745(10) Uani 1 1 d . . .
H11A H 0.3242 0.2659 0.0237 0.089 Uiso 1 1 calc R . .
H11B H 0.3388 0.3177 0.0966 0.089 Uiso 1 1 calc R . .
C12 C 0.4015(2) 0.29685(18) 0.0966(4) 0.1103(15) Uani 1 1 d . . .
H12A H 0.4161 0.2811 0.0453 0.132 Uiso 1 1 calc R . .
H12B H 0.4320 0.3340 0.1154 0.132 Uiso 1 1 calc R . .
C13 C 0.3839(3) 0.2613(2) 0.1908(5) 0.167(3) Uani 1 1 d . . .
H13A H 0.3528 0.2243 0.1734 0.201 Uiso 1 1 calc R . .
H13B H 0.3712 0.2777 0.2442 0.201 Uiso 1 1 calc R . .
C14 C 0.4344(4) 0.2557(4) 0.2353(7) 0.223(5) Uani 1 1 d . . .
H14A H 0.4443 0.2352 0.1854 0.267 Uiso 1 1 calc R . .
H14B H 0.4671 0.2928 0.2453 0.267 Uiso 1 1 calc R . .
C15 C 0.4187(6) 0.2271(7) 0.3310(10) 0.337(8) Uani 1 1 d . . .
H15A H 0.4152 0.2511 0.3830 0.405 Uiso 1 1 calc R . .
H15B H 0.3819 0.1938 0.3227 0.405 Uiso 1 1 calc R . .
C16 C 0.4545(6) 0.2113(6) 0.3681(9) 0.317(8) Uani 1 1 d . . .
H16A H 0.4402 0.1911 0.4332 0.476 Uiso 1 1 calc R . .
H16B H 0.4906 0.2441 0.3803 0.476 Uiso 1 1 calc R . .
H16C H 0.4583 0.1873 0.3175 0.476 Uiso 1 1 calc R . .
C21 C 0.4816(2) 0.39129(17) -0.3206(3) 0.1028(16) Uani 1 1 d . . .
H21A H 0.4705 0.4117 -0.3685 0.123 Uiso 1 1 calc R . .
H21B H 0.5207 0.4165 -0.3018 0.123 Uiso 1 1 calc R . .
C22 C 0.4790(6) 0.3498(4) -0.3710(7) 0.333(9) Uani 1 1 d . . .
H22A H 0.5097 0.3666 -0.4214 0.399 Uiso 1 1 calc R . .
H22B H 0.4447 0.3348 -0.4125 0.399 Uiso 1 1 calc R . .
C23 C 0.4797(4) 0.3028(3) -0.3330(7) 0.207(4) Uani 1 1 d . . .
H23A H 0.4472 0.2700 -0.3627 0.248 Uiso 1 1 calc R . .
H23B H 0.4736 0.3016 -0.2574 0.248 Uiso 1 1 calc R . .
C24 C 0.5268(4) 0.2954(4) -0.3491(8) 0.213(4) Uani 1 1 d . . .
H24A H 0.5579 0.3234 -0.3074 0.255 Uiso 1 1 calc R . .
H24B H 0.5377 0.3030 -0.4228 0.255 Uiso 1 1 calc R . .
C25 C 0.5183(5) 0.2385(4) -0.3221(10) 0.257(5) Uani 1 1 d . . .
H25A H 0.5075 0.2315 -0.2483 0.309 Uiso 1 1 calc R . .
H25B H 0.4864 0.2109 -0.3628 0.309 Uiso 1 1 calc R . .
C26 C 0.5607(5) 0.2284(6) -0.3367(13) 0.400(11) Uani 1 1 d . . .
H26A H 0.5489 0.1903 -0.3166 0.600 Uiso 1 1 calc R . .
H26B H 0.5923 0.2539 -0.2943 0.600 Uiso 1 1 calc R . .
H26C H 0.5714 0.2338 -0.4098 0.600 Uiso 1 1 calc R . .

loop_
_atom_site_aniso_label
_atom_site_aniso_U_11
_atom_site_aniso_U_22
_atom_site_aniso_U_33
_atom_site_aniso_U_23
_atom_site_aniso_U_13
_atom_site_aniso_U_12
Ni 0.0398(3) 0.0397(3) 0.0419(4) -0.0059(2) 0.0065(2) 0.0149(2)
O1 0.0497(11) 0.0531(11) 0.0502(12) -0.0007(9) 0.0184(9) 0.0131(9)
O2 0.0755(14) 0.0624(13) 0.0551(14) -0.0118(11) 0.0283(12) 0.0072(11)
N1 0.0419(12) 0.0443(12) 0.0456(15) -0.0042(10) 0.0090(10) 0.0164(10)
N2 0.0506(13) 0.0473(13) 0.0443(15) -0.0063(11) 0.0111(11) 0.0146(11)
N3 0.0561(14) 0.0457(13) 0.0541(17) -0.0078(12) -0.0014(12) 0.0105(11)
N4 0.0818(19) 0.0545(15) 0.0565(18) -0.0165(13) 0.0128(14) 0.0168(14)
C1 0.0428(14) 0.0413(14) 0.0481(17) -0.0052(12) 0.0026(12) 0.0180(12)
C2 0.0543(16) 0.0487(16) 0.0445(17) -0.0086(13) 0.0015(13) 0.0241(14)
C11 0.082(2) 0.0449(17) 0.073(3) -0.0021(17) 0.010(2) 0.0145(17)
C12 0.147(4) 0.075(3) 0.093(3) 0.007(2) -0.017(3) 0.044(3)
C13 0.268(9) 0.104(4) 0.109(5) 0.017(3) -0.024(5) 0.078(5)
C14 0.344(14) 0.194(8) 0.164(8) 0.036(6) -0.069(8) 0.160(9)
C15 0.330(18) 0.43(2) 0.329(18) 0.105(15) -0.033(13) 0.250(18)
C16 0.45(2) 0.366(18) 0.238(13) 0.003(11) -0.074(13) 0.282(18)
C21 0.146(4) 0.068(2) 0.056(3) -0.0192(19) 0.030(2) 0.025(2)
C22 0.62(2) 0.269(10) 0.272(10) 0.163(9) 0.333(13) 0.340(14)
C23 0.255(8) 0.171(6) 0.261(9) 0.081(6) 0.158(7) 0.157(7)
C24 0.192(8) 0.214(9) 0.249(10) -0.017(7) 0.041(7) 0.114(8)
C25 0.275(13) 0.208(10) 0.356(15) -0.023(10) -0.001(11) 0.171(10)
C26 0.310(17) 0.45(2) 0.59(3) -0.22(2) -0.115(16) 0.303(19)

loop_
_atom_type_symbol
_atom_type_description
_atom_type_scat_dispersion_real
_atom_type_scat_dispersion_imag
_atom_type_scat_source
C C 0.0033 0.0016 'International Tables Vol C Tables 4.2.6.8 and 6.1.1.4'
H H 0.0000 0.0000 'International Tables Vol C Tables 4.2.6.8 and 6.1.1.4'
N N 0.0061 0.0033 'International Tables Vol C Tables 4.2.6.8 and 6.1.1.4'
O O 0.0106 0.0060 'International Tables Vol C Tables 4.2.6.8 and 6.1.1.4'
Ni Ni 0.3393 1.1124 'International Tables Vol C Tables 4.2.6.8 and 6.1.1.4'

loop_
_geom_angle_atom_site_label_1
_geom_angle_atom_site_label_2
_geom_angle_atom_site_label_3
_geom_angle
_geom_angle_site_symmetry_1
_geom_angle_site_symmetry_3
_geom_angle_publ_flag
N2 Ni N2 180.00(15) . 10_665 ?
N2 Ni N1 81.66(9) . . ?
N2 Ni N1 98.34(9) 10_665 . ?
N2 Ni N1 98.34(9) . 10_665 ?
N2 Ni N1 81.66(9) 10_665 10_665 ?
N1 Ni N1 180.00(18) . 10_665 ?
C1 N1 O1 120.2(2) . . ?
C1 N1 Ni 116.83(18) . . ?
O1 N1 Ni 122.97(16) . . ?
C2 N2 O2 117.9(2) . . ?
C2 N2 Ni 118.03(19) . . ?
O2 N2 Ni 123.94(17) . . ?
C1 N3 C11 126.0(3) . . ?
C2 N4 C21 127.4(3) . . ?
N1 C1 N3 126.3(2) . . ?
N1 C1 C2 112.0(2) . . ?
N3 C1 C2 121.6(2) . . ?
N2 C2 N4 129.2(3) . . ?
N2 C2 C1 111.4(2) . . ?
N4 C2 C1 119.4(2) . . ?
N3 C11 C12 111.6(3) . . ?
C13 C12 C11 113.8(5) . . ?
C12 C13 C14 110.2(7) . . ?
C15 C14 C13 109.2(10) . . ?
C16 C15 C14 114.7(14) . . ?
C22 C21 N4 117.8(5) . . ?
C21 C22 C23 129.4(10) . . ?
C22 C23 C24 121.3(8) . . ?
C23 C24 C25 115.9(9) . . ?
C26 C25 C24 119.0(12) . . ?

loop_
_geom_bond_atom_site_label_1
_geom_bond_atom_site_label_2
_geom_bond_distance
_geom_bond_site_symmetry_2
_geom_bond_publ_flag
Ni N2 1.862(2) . ?
Ni N2 1.862(2) 10_665 ?
Ni N1 1.880(2) . ?
Ni N1 1.880(2) 10_665 ?
O1 N1 1.358(3) . ?
O2 N2 1.389(3) . ?
N1 C1 1.298(3) . ?
N2 C2 1.294(3) . ?
N3 C1 1.361(3) . ?
N3 C11 1.436(4) . ?
N4 C2 1.346(3) . ?
N4 C21 1.473(4) . ?
C1 C2 1.487(4) . ?
C11 C12 1.530(6) . ?
C12 C13 1.462(7) . ?
C13 C14 1.570(10) . ?
C14 C15 1.390(14) . ?
C15 C16 1.339(13) . ?
C21 C22 1.276(8) . ?
C22 C23 1.384(9) . ?
C23 C24 1.416(9) . ?
C24 C25 1.496(10) . ?
C25 C26 1.336(11) . ?
